data_4024445
loop_
_publ_author_name
'Adeeb Al-Sheikh Ali'
'Judy Cipot-Wechsler'
'T. Stanley Cameron'
'Alison Thompson'

_publ_section_title
;
Formation of Vinylic Dipyrroles by the Deprotonation of meso-Alkyl
and meso-Benzyl Dipyrrin HCl Salts
;
_journal_name_full 'Journal of Organic Chemistry'
_journal_page_first 2866
_journal_page_last 2869
_journal_paper_doi 10.1021/jo900064y
_journal_volume 74
_journal_year 2009
_chemical_formula_moiety 'C18 H26 N2 '
_chemical_formula_sum 'C18 H26 N2'
_chemical_formula_weight 270.42
_space_group_IT_number 2
_symmetry_cell_setting triclinic
_symmetry_Int_Tables_number 2
_symmetry_space_group_name_Hall '-P 1'
_symmetry_space_group_name_H-M 'P -1'
_audit_creation_date 2007-04-23
_audit_creation_method 'by CrystalStructure 3.8'
_cell_angle_alpha 95.133(10)
_cell_angle_beta 99.094(16)
_cell_angle_gamma 92.299(7)
_cell_formula_units_Z 4
_cell_length_a 11.8033(19)
_cell_length_b 11.8091(15)
_cell_length_c 12.196(3)
_cell_measurement_reflns_used 1188
_cell_measurement_temperature 293.1
_cell_measurement_theta_max 34.9
_cell_measurement_theta_min 3.7
_cell_volume 1669.3(5)
_computing_cell_refinement PROCESS
_computing_data_collection PROCESS
_computing_data_reduction CrystalStructure
_computing_publication_material 'CrystalStructure 3.8'
_computing_structure_refinement CRYSTALS
_computing_structure_solution SHELXS97
_diffrn_detector_area_resol_mean 10.00
_diffrn_measured_fraction_theta_full 0.971
_diffrn_measured_fraction_theta_max 0.738
_diffrn_measurement_device_type 'Rigaku RAXIS-UNKNOWN'
_diffrn_measurement_method \w
_diffrn_radiation_type 'Mo K\a'
_diffrn_radiation_wavelength 0.71070
_diffrn_reflns_av_R_equivalents 0.047
_diffrn_reflns_limit_h_max 18
_diffrn_reflns_limit_h_min -19
_diffrn_reflns_limit_k_max 18
_diffrn_reflns_limit_k_min -19
_diffrn_reflns_limit_l_max 19
_diffrn_reflns_limit_l_min -18
_diffrn_reflns_number 21670
_diffrn_reflns_theta_full 26.00
_diffrn_reflns_theta_max 35.69
_exptl_absorpt_coefficient_mu 0.063
_exptl_absorpt_correction_T_max 0.996
_exptl_absorpt_correction_T_min 0.827
_exptl_absorpt_correction_type multi-scan
_exptl_absorpt_process_details
;
    Higashi, T. (1995). Program for Absorption Correction.
    Rigaku Corporation, Tokyo, Japan.
;
_exptl_crystal_colour light-orange
_exptl_crystal_density_diffrn 1.076
_exptl_crystal_density_method 'not measured'
_exptl_crystal_description needle
_exptl_crystal_F_000 592.00
_exptl_crystal_size_max 0.23
_exptl_crystal_size_mid 0.12
_exptl_crystal_size_min 0.06
_refine_diff_density_max 0.26
_refine_diff_density_min -0.28
_refine_ls_extinction_coef 354(37)
_refine_ls_extinction_method 'Larson (1970) Crystallographic Computing eq. 22'
_refine_ls_goodness_of_fit_ref 1.153
_refine_ls_hydrogen_treatment refall
_refine_ls_number_parameters 414
_refine_ls_number_reflns 4019
_refine_ls_R_factor_gt 0.0597
_refine_ls_shift/su_max 0.0000
_refine_ls_structure_factor_coef F
_refine_ls_weighting_details
;
    Chebychev polynomial with 3 parameters (Carruthers & Watkin, 1979)
    18.7239    -11.5598    13.2375
;
_refine_ls_weighting_scheme calc
_refine_ls_wR_factor_ref 0.0609
_reflns_number_gt 4019
_reflns_number_total 6371
_reflns_threshold_expression F^2^>2.0\s(F^2^)
_cod_data_source_file jo900064y_si_001.cif
_cod_data_source_block '__Judy2'
_cod_original_formula_sum 'C18 H26 N2 '
_cod_database_code 4024445

loop_
_symmetry_equiv_pos_site_id
_symmetry_equiv_pos_as_xyz
1 +X,+Y,+Z
2 -X,-Y,-Z

loop_
_atom_site_label
_atom_site_type_symbol
_atom_site_fract_x
_atom_site_fract_y
_atom_site_fract_z
_atom_site_U_iso_or_equiv
_atom_site_adp_type
_atom_site_occupancy
_atom_site_symmetry_multiplicity
_atom_site_calc_flag
_atom_site_refinement_flags
_atom_site_disorder_assembly
_atom_site_disorder_group
N(1) N 0.59183(17) 0.58255(15) 0.85704(16) 0.0329(4) Uani 1.00 1 d . . .
N(2) N 0.75153(17) 0.90419(15) 0.95907(16) 0.0355(5) Uani 1.00 1 d . . .
N(3) N 0.37428(17) 0.19373(16) 0.30433(16) 0.0363(5) Uani 1.00 1 d . . .
N(4) N 0.63056(17) 0.25603(16) 0.11995(17) 0.0364(5) Uani 1.00 1 d . . .
C(1) C 0.6281(2) 0.51326(18) 0.77466(19) 0.0334(5) Uani 1.00 1 d . . .
C(2) C 0.7452(2) 0.53473(19) 0.7834(2) 0.0361(6) Uani 1.00 1 d . . .
C(3) C 0.7800(2) 0.62185(19) 0.8727(2) 0.0352(6) Uani 1.00 1 d . . .
C(4) C 0.6823(2) 0.65058(18) 0.91704(19) 0.0327(5) Uani 1.00 1 d . . .
C(5) C 0.6697(2) 0.72604(18) 1.01715(19) 0.0352(6) Uani 1.00 1 d . . .
C(6) C 0.7417(2) 0.83274(19) 1.0406(2) 0.0353(6) Uani 1.00 1 d . . .
C(7) C 0.8098(2) 0.88117(19) 1.1373(2) 0.0379(6) Uani 1.00 1 d . . .
C(8) C 0.8613(2) 0.98515(19) 1.1129(2) 0.0383(6) Uani 1.00 1 d . . .
C(9) C 0.8226(2) 0.99768(19) 1.0027(2) 0.0369(6) Uani 1.00 1 d . . .
C(10) C 0.5465(2) 0.4336(2) 0.6943(2) 0.0420(6) Uani 1.00 1 d . . .
C(11) C 0.8227(2) 0.4724(2) 0.7150(2) 0.0426(6) Uani 1.00 1 d . . .
C(12) C 0.8893(3) 0.3832(2) 0.7775(2) 0.0632(9) Uani 1.00 1 d . . .
C(13) C 0.9013(2) 0.6662(2) 0.9147(2) 0.0461(7) Uani 1.00 1 d . . .
C(14) C 0.5969(2) 0.6967(2) 1.0848(2) 0.0419(6) Uani 1.00 1 d . . .
C(15) C 0.8298(2) 0.8319(2) 1.2473(2) 0.0507(7) Uani 1.00 1 d . . .
C(16) C 0.9432(2) 1.0664(2) 1.1933(2) 0.0443(6) Uani 1.00 1 d . . .
C(17) C 0.8849(2) 1.1428(2) 1.2716(2) 0.0579(8) Uani 1.00 1 d . . .
C(18) C 0.8427(2) 1.0916(2) 0.9324(2) 0.0468(7) Uani 1.00 1 d . . .
C(19) C 0.3012(2) 0.1646(2) 0.3754(2) 0.0385(6) Uani 1.00 1 d . . .
C(20) C 0.3209(2) 0.0545(2) 0.3986(2) 0.0407(6) Uani 1.00 1 d . . .
C(21) C 0.4087(2) 0.01531(19) 0.3390(2) 0.0372(6) Uani 1.00 1 d . . .
C(22) C 0.4407(2) 0.10349(19) 0.28106(19) 0.0350(5) Uani 1.00 1 d . . .
C(23) C 0.5286(2) 0.11235(19) 0.21013(19) 0.0339(5) Uani 1.00 1 d . . .
C(24) C 0.59370(19) 0.22217(19) 0.21467(19) 0.0332(5) Uani 1.00 1 d . . .
C(25) C 0.6335(2) 0.30641(19) 0.29976(19) 0.0353(6) Uani 1.00 1 d . . .
C(26) C 0.6952(2) 0.39326(19) 0.2549(2) 0.0379(6) Uani 1.00 1 d . . .
C(27) C 0.6912(2) 0.3591(2) 0.1431(2) 0.0393(6) Uani 1.00 1 d . . .
C(28) C 0.2195(2) 0.2472(2) 0.4138(2) 0.0569(8) Uani 1.00 1 d . . .
C(29) C 0.2618(2) -0.0132(2) 0.4752(2) 0.0491(7) Uani 1.00 1 d . . .
C(30) C 0.1796(3) -0.1096(3) 0.4131(3) 0.0820(11) Uani 1.00 1 d . . .
C(31) C 0.4606(2) -0.0983(2) 0.3427(2) 0.0469(7) Uani 1.00 1 d . . .
C(32) C 0.5499(2) 0.0232(2) 0.1409(2) 0.0427(6) Uani 1.00 1 d . . .
C(33) C 0.6214(2) 0.3071(2) 0.4201(2) 0.0442(7) Uani 1.00 1 d . . .
C(34) C 0.7585(2) 0.4972(2) 0.3185(2) 0.0489(7) Uani 1.00 1 d . . .
C(35) C 0.8792(2) 0.4760(2) 0.3735(3) 0.0713(10) Uani 1.00 1 d . . .
C(36) C 0.7460(2) 0.4122(2) 0.0556(2) 0.0502(7) Uani 1.00 1 d . . .
H(1) H 0.5093 0.4715 0.6317 0.051 Uiso 1.00 1 c R . .
H(2) H 0.5897 0.3708 0.6615 0.050 Uiso 1.00 1 c R . .
H(3) H 0.4902 0.3941 0.7261 0.050 Uiso 1.00 1 c R . .
H(4) H 0.8764 0.5270 0.6871 0.052 Uiso 1.00 1 c R . .
H(5) H 0.7742 0.4347 0.6392 0.052 Uiso 1.00 1 c R . .
H(6) H 0.8337 0.3171 0.7928 0.079 Uiso 1.00 1 c R . .
H(7) H 0.9433 0.3437 0.7326 0.079 Uiso 1.00 1 c R . .
H(8) H 0.9475 0.4200 0.8533 0.079 Uiso 1.00 1 c R . .
H(9) H 0.9386 0.6158 0.9634 0.056 Uiso 1.00 1 c R . .
H(10) H 0.9411 0.6716 0.8533 0.056 Uiso 1.00 1 c R . .
H(11) H 0.9011 0.7394 0.9539 0.056 Uiso 1.00 1 c R . .
H(12) H 0.5526 0.6265 1.0688 0.050 Uiso 1.00 1 c R . .
H(13) H 0.5896 0.7461 1.1489 0.050 Uiso 1.00 1 c R . .
H(14) H 0.9042 0.8562 1.2860 0.059 Uiso 1.00 1 c R . .
H(15) H 0.7736 0.8569 1.2905 0.059 Uiso 1.00 1 c R . .
H(16) H 0.8240 0.7511 1.2351 0.059 Uiso 1.00 1 c R . .
H(17) H 0.9875 1.1136 1.1520 0.052 Uiso 1.00 1 c R . .
H(18) H 0.9994 1.0262 1.2466 0.053 Uiso 1.00 1 c R . .
H(19) H 0.8369 1.1986 1.2291 0.066 Uiso 1.00 1 c R . .
H(20) H 0.8293 1.0903 1.3154 0.067 Uiso 1.00 1 c R . .
H(21) H 0.9433 1.1946 1.3253 0.066 Uiso 1.00 1 c R . .
H(22) H 0.8094 1.0691 0.8570 0.057 Uiso 1.00 1 c R . .
H(23) H 0.8083 1.1580 0.9585 0.057 Uiso 1.00 1 c R . .
H(24) H 0.9229 1.1074 0.9368 0.057 Uiso 1.00 1 c R . .
H(25) H 0.5232 0.5931 0.8609 0.039 Uiso 1.00 1 c R . .
H(26) H 0.7159 0.8904 0.8914 0.042 Uiso 1.00 1 c R . .
H(27) H 0.1853 0.2177 0.4715 0.072 Uiso 1.00 1 c R . .
H(28) H 0.1614 0.2586 0.3530 0.072 Uiso 1.00 1 c R . .
H(29) H 0.2601 0.3177 0.4413 0.072 Uiso 1.00 1 c R . .
H(30) H 0.3247 -0.0515 0.5274 0.060 Uiso 1.00 1 c R . .
H(31) H 0.2212 0.0396 0.5204 0.060 Uiso 1.00 1 c R . .
H(32) H 0.1763 -0.1702 0.4589 0.097 Uiso 1.00 1 c R . .
H(33) H 0.1050 -0.0823 0.3946 0.097 Uiso 1.00 1 c R . .
H(34) H 0.2068 -0.1362 0.3467 0.097 Uiso 1.00 1 c R . .
H(35) H 0.4121 -0.1603 0.2843 0.057 Uiso 1.00 1 c R . .
H(36) H 0.5425 -0.0949 0.3226 0.057 Uiso 1.00 1 c R . .
H(37) H 0.4617 -0.1225 0.4151 0.057 Uiso 1.00 1 c R . .
H(38) H 0.4968 -0.0464 0.1305 0.051 Uiso 1.00 1 c R . .
H(39) H 0.6083 0.0255 0.1004 0.051 Uiso 1.00 1 c R . .
H(40) H 0.6944 0.2986 0.4633 0.053 Uiso 1.00 1 c R . .
H(41) H 0.5698 0.2461 0.4291 0.053 Uiso 1.00 1 c R . .
H(42) H 0.5924 0.3773 0.4443 0.053 Uiso 1.00 1 c R . .
H(43) H 0.7223 0.5268 0.3748 0.058 Uiso 1.00 1 c R . .
H(44) H 0.7653 0.5550 0.2626 0.058 Uiso 1.00 1 c R . .
H(45) H 0.9133 0.5440 0.4152 0.082 Uiso 1.00 1 c R . .
H(46) H 0.9240 0.4530 0.3180 0.082 Uiso 1.00 1 c R . .
H(47) H 0.8758 0.4178 0.4219 0.083 Uiso 1.00 1 c R . .
H(48) H 0.6930 0.4017 -0.0172 0.063 Uiso 1.00 1 c R . .
H(49) H 0.7643 0.4975 0.0765 0.063 Uiso 1.00 1 c R . .
H(50) H 0.8189 0.3755 0.0486 0.063 Uiso 1.00 1 c R . .
H(51) H 0.6065 0.2158 0.0649 0.044 Uiso 1.00 1 c R . .
H(52) H 0.3782 0.2612 0.2755 0.045 Uiso 1.00 1 c R . .

loop_
_atom_site_aniso_label
_atom_site_aniso_U_11
_atom_site_aniso_U_22
_atom_site_aniso_U_33
_atom_site_aniso_U_12
_atom_site_aniso_U_13
_atom_site_aniso_U_23
N(1) 0.0316(9) 0.0301(9) 0.0372(10) 0.0012(7) 0.0069(8) 0.0021(7)
N(2) 0.0400(10) 0.0325(9) 0.0337(10) 0.0008(8) 0.0065(8) 0.0008(8)
N(3) 0.0404(11) 0.0331(9) 0.0377(10) 0.0044(8) 0.0101(8) 0.0079(8)
N(4) 0.0380(10) 0.0376(10) 0.0343(10) 0.0034(8) 0.0082(8) 0.0030(8)
C(1) 0.0386(12) 0.0283(10) 0.0340(11) 0.0030(9) 0.0079(9) 0.0030(9)
C(2) 0.0405(13) 0.0343(11) 0.0351(12) 0.0037(9) 0.0094(10) 0.0050(9)
C(3) 0.0392(12) 0.0312(11) 0.0367(12) 0.0015(9) 0.0086(10) 0.0066(9)
C(4) 0.0363(12) 0.0277(10) 0.0344(12) 0.0011(9) 0.0059(9) 0.0043(9)
C(5) 0.0388(12) 0.0306(11) 0.0357(12) 0.0050(9) 0.0036(10) 0.0030(9)
C(6) 0.0364(12) 0.0313(11) 0.0384(12) 0.0057(9) 0.0069(10) 0.0010(9)
C(7) 0.0405(13) 0.0340(11) 0.0386(12) 0.0063(10) 0.0059(10) 0.0000(9)
C(8) 0.0361(12) 0.0325(11) 0.0456(13) 0.0044(9) 0.0071(10) -0.0008(10)
C(9) 0.0372(12) 0.0316(11) 0.0429(13) 0.0031(9) 0.0109(10) 0.0001(9)
C(10) 0.0475(14) 0.0355(12) 0.0423(13) -0.0016(10) 0.0095(11) -0.0014(10)
C(11) 0.0427(13) 0.0428(13) 0.0436(13) 0.0049(10) 0.0137(11) -0.0008(11)
C(12) 0.073(2) 0.0516(16) 0.072(2) 0.0275(15) 0.0241(16) 0.0113(15)
C(13) 0.0407(13) 0.0474(14) 0.0504(15) -0.0020(11) 0.0102(11) 0.0032(11)
C(14) 0.0502(14) 0.0366(12) 0.0382(13) -0.0037(10) 0.0106(11) -0.0029(10)
C(15) 0.0594(17) 0.0419(13) 0.0468(15) -0.0002(12) -0.0030(13) 0.0052(11)
C(16) 0.0415(14) 0.0382(12) 0.0513(15) -0.0001(10) 0.0040(11) 0.0010(11)
C(17) 0.0487(16) 0.0537(16) 0.0633(18) 0.0027(13) -0.0009(13) -0.0191(14)
C(18) 0.0517(16) 0.0366(12) 0.0539(16) 0.0001(11) 0.0139(12) 0.0047(11)
C(19) 0.0389(13) 0.0401(12) 0.0376(12) 0.0013(10) 0.0090(10) 0.0043(10)
C(20) 0.0446(14) 0.0405(12) 0.0372(13) -0.0019(10) 0.0060(10) 0.0073(10)
C(21) 0.0423(13) 0.0330(11) 0.0352(12) -0.0013(10) 0.0029(10) 0.0048(9)
C(22) 0.0373(12) 0.0329(11) 0.0336(12) 0.0045(9) 0.0022(9) 0.0010(9)
C(23) 0.0362(12) 0.0321(11) 0.0327(11) 0.0039(9) 0.0027(9) 0.0030(9)
C(24) 0.0341(12) 0.0345(11) 0.0327(11) 0.0072(9) 0.0081(9) 0.0062(9)
C(25) 0.0383(12) 0.0324(11) 0.0352(12) 0.0054(9) 0.0044(9) 0.0046(9)
C(26) 0.0354(12) 0.0321(11) 0.0473(14) 0.0042(9) 0.0085(10) 0.0057(10)
C(27) 0.0365(12) 0.0378(12) 0.0466(14) 0.0065(10) 0.0115(10) 0.0099(10)
C(28) 0.0611(18) 0.0522(16) 0.0656(19) 0.0130(13) 0.0289(15) 0.0131(14)
C(29) 0.0551(16) 0.0499(15) 0.0452(14) 0.0010(12) 0.0139(12) 0.0118(12)
C(30) 0.075(2) 0.101(2) 0.065(2) -0.038(2) -0.0097(17) 0.0420(19)
C(31) 0.0536(15) 0.0383(13) 0.0496(15) 0.0066(11) 0.0068(12) 0.0095(11)
C(32) 0.0463(14) 0.0386(13) 0.0437(14) 0.0032(11) 0.0104(11) 0.0014(10)
C(33) 0.0543(15) 0.0422(13) 0.0354(13) 0.0017(11) 0.0039(11) 0.0063(10)
C(34) 0.0477(15) 0.0381(13) 0.0600(17) -0.0032(11) 0.0081(13) 0.0036(12)
C(35) 0.0438(17) 0.0650(19) 0.097(2) -0.0088(14) 0.0008(16) -0.0116(18)
C(36) 0.0487(15) 0.0531(15) 0.0551(16) 0.0070(12) 0.0189(13) 0.0189(13)

loop_
_atom_type_symbol
_atom_type_description
_atom_type_scat_dispersion_real
_atom_type_scat_dispersion_imag
_atom_type_scat_source
C C 0.003 0.002
;
International Tables for Crystallography
(1992, Vol. C, Tables 4.2.6.8 and 6.1.1.4)
;
H H 0.000 0.000
;
International Tables for Crystallography
(1992, Vol. C, Table 6.1.1.4)
;
N N 0.006 0.003
;
International Tables for Crystallography
(1992, Vol. C, Tables 4.2.6.8 and 6.1.1.4)
;

loop_
_geom_angle_atom_site_label_1
_geom_angle_atom_site_label_2
_geom_angle_atom_site_label_3
_geom_angle
_geom_angle_publ_flag
_geom_angle_site_symmetry_1
_geom_angle_site_symmetry_2
_geom_angle_site_symmetry_3
C(1) N(1) C(4) 110.73(19) yes . . .
C(6) N(2) C(9) 110.00(18) yes . . .
C(19) N(3) C(22) 110.20(19) yes . . .
C(24) N(4) C(27) 110.57(19) yes . . .
N(1) C(1) C(2) 107.21(18) yes . . .
N(1) C(1) C(10) 122.0(2) yes . . .
C(2) C(1) C(10) 130.8(2) yes . . .
C(1) C(2) C(3) 107.9(2) yes . . .
C(1) C(2) C(11) 125.75(19) yes . . .
C(3) C(2) C(11) 126.3(2) yes . . .
C(2) C(3) C(4) 107.17(19) yes . . .
C(2) C(3) C(13) 125.4(2) yes . . .
C(4) C(3) C(13) 127.2(2) yes . . .
N(1) C(4) C(3) 106.99(18) yes . . .
N(1) C(4) C(5) 122.1(2) yes . . .
C(3) C(4) C(5) 130.47(19) yes . . .
C(4) C(5) C(6) 117.6(2) yes . . .
C(4) C(5) C(14) 120.8(2) yes . . .
C(6) C(5) C(14) 121.6(2) yes . . .
N(2) C(6) C(5) 121.62(19) yes . . .
N(2) C(6) C(7) 107.11(19) yes . . .
C(5) C(6) C(7) 131.3(2) yes . . .
C(6) C(7) C(8) 107.7(2) yes . . .
C(6) C(7) C(15) 126.5(2) yes . . .
C(8) C(7) C(15) 125.8(2) yes . . .
C(7) C(8) C(9) 107.31(19) yes . . .
C(7) C(8) C(16) 126.3(2) yes . . .
C(9) C(8) C(16) 126.4(2) yes . . .
N(2) C(9) C(8) 107.9(2) yes . . .
N(2) C(9) C(18) 120.6(2) yes . . .
C(8) C(9) C(18) 131.5(2) yes . . .
C(2) C(11) C(12) 112.7(2) yes . . .
C(8) C(16) C(17) 113.9(2) yes . . .
N(3) C(19) C(20) 107.4(2) yes . . .
N(3) C(19) C(28) 121.1(2) yes . . .
C(20) C(19) C(28) 131.5(2) yes . . .
C(19) C(20) C(21) 107.9(2) yes . . .
C(19) C(20) C(29) 126.5(2) yes . . .
C(21) C(20) C(29) 125.7(2) yes . . .
C(20) C(21) C(22) 107.3(2) yes . . .
C(20) C(21) C(31) 126.3(2) yes . . .
C(22) C(21) C(31) 126.4(2) yes . . .
N(3) C(22) C(21) 107.2(2) yes . . .
N(3) C(22) C(23) 121.8(2) yes . . .
C(21) C(22) C(23) 131.0(2) yes . . .
C(22) C(23) C(24) 118.46(19) yes . . .
C(22) C(23) C(32) 121.4(2) yes . . .
C(24) C(23) C(32) 120.1(2) yes . . .
N(4) C(24) C(23) 120.14(19) yes . . .
N(4) C(24) C(25) 106.46(19) yes . . .
C(23) C(24) C(25) 133.4(2) yes . . .
C(24) C(25) C(26) 108.3(2) yes . . .
C(24) C(25) C(33) 127.3(2) yes . . .
C(26) C(25) C(33) 124.36(19) yes . . .
C(25) C(26) C(27) 106.78(19) yes . . .
C(25) C(26) C(34) 126.6(2) yes . . .
C(27) C(26) C(34) 126.6(2) yes . . .
N(4) C(27) C(26) 107.9(2) yes . . .
N(4) C(27) C(36) 121.2(2) yes . . .
C(26) C(27) C(36) 130.8(2) yes . . .
C(20) C(29) C(30) 113.4(2) yes . . .
C(26) C(34) C(35) 113.5(2) yes . . .
C(1) N(1) H(25) 124.2 no . . .
C(4) N(1) H(25) 123.6 no . . .
C(6) N(2) H(26) 123.0 no . . .
C(9) N(2) H(26) 127.0 no . . .
C(19) N(3) H(52) 125.5 no . . .
C(22) N(3) H(52) 124.3 no . . .
C(24) N(4) H(51) 113.9 no . . .
C(27) N(4) H(51) 135.1 no . . .
C(1) C(10) H(1) 111.9 no . . .
C(1) C(10) H(2) 109.8 no . . .
C(1) C(10) H(3) 115.2 no . . .
H(1) C(10) H(2) 106.2 no . . .
H(1) C(10) H(3) 109.6 no . . .
H(2) C(10) H(3) 103.5 no . . .
C(2) C(11) H(4) 111.1 no . . .
C(2) C(11) H(5) 109.8 no . . .
C(12) C(11) H(4) 110.8 no . . .
C(12) C(11) H(5) 110.7 no . . .
H(4) C(11) H(5) 101.2 no . . .
C(11) C(12) H(6) 110.9 no . . .
C(11) C(12) H(7) 112.5 no . . .
C(11) C(12) H(8) 113.2 no . . .
H(6) C(12) H(7) 103.9 no . . .
H(6) C(12) H(8) 113.1 no . . .
H(7) C(12) H(8) 102.7 no . . .
C(3) C(13) H(9) 109.6 no . . .
C(3) C(13) H(10) 109.4 no . . .
C(3) C(13) H(11) 109.5 no . . .
H(9) C(13) H(10) 109.5 no . . .
H(9) C(13) H(11) 109.5 no . . .
H(10) C(13) H(11) 109.5 no . . .
C(5) C(14) H(12) 120.0(2) no . . .
C(5) C(14) H(13) 120.0(2) no . . .
H(12) C(14) H(13) 120.0(3) no . . .
C(7) C(15) H(14) 109.6 no . . .
C(7) C(15) H(15) 109.4 no . . .
C(7) C(15) H(16) 109.4 no . . .
H(14) C(15) H(15) 109.5 no . . .
H(14) C(15) H(16) 109.5 no . . .
H(15) C(15) H(16) 109.5 no . . .
C(8) C(16) H(17) 109.7 no . . .
C(8) C(16) H(18) 113.0 no . . .
C(17) C(16) H(17) 109.1 no . . .
C(17) C(16) H(18) 102.9 no . . .
H(17) C(16) H(18) 107.9 no . . .
C(16) C(17) H(19) 110.7 no . . .
C(16) C(17) H(20) 110.0 no . . .
C(16) C(17) H(21) 111.2 no . . .
H(19) C(17) H(20) 109.5 no . . .
H(19) C(17) H(21) 102.7 no . . .
H(20) C(17) H(21) 112.5 no . . .
C(9) C(18) H(22) 109.5 no . . .
C(9) C(18) H(23) 109.4 no . . .
C(9) C(18) H(24) 109.6 no . . .
H(22) C(18) H(23) 109.5 no . . .
H(22) C(18) H(24) 109.5 no . . .
H(23) C(18) H(24) 109.5 no . . .
C(19) C(28) H(27) 109.4 no . . .
C(19) C(28) H(28) 109.6 no . . .
C(19) C(28) H(29) 109.4 no . . .
H(27) C(28) H(28) 109.5 no . . .
H(27) C(28) H(29) 109.5 no . . .
H(28) C(28) H(29) 109.5 no . . .
C(20) C(29) H(30) 108.3 no . . .
C(20) C(29) H(31) 108.5 no . . .
C(30) C(29) H(30) 106.4 no . . .
C(30) C(29) H(31) 110.8 no . . .
H(30) C(29) H(31) 109.5 no . . .
C(29) C(30) H(32) 109.7 no . . .
C(29) C(30) H(33) 109.7 no . . .
C(29) C(30) H(34) 109.0 no . . .
H(32) C(30) H(33) 109.5 no . . .
H(32) C(30) H(34) 109.5 no . . .
H(33) C(30) H(34) 109.5 no . . .
C(21) C(31) H(35) 111.4 no . . .
C(21) C(31) H(36) 111.3 no . . .
C(21) C(31) H(37) 108.9 no . . .
H(35) C(31) H(36) 106.3 no . . .
H(35) C(31) H(37) 108.2 no . . .
H(36) C(31) H(37) 110.7 no . . .
C(23) C(32) H(38) 118.5 no . . .
C(23) C(32) H(39) 122.4 no . . .
H(38) C(32) H(39) 118.9 no . . .
C(25) C(33) H(40) 109.5 no . . .
C(25) C(33) H(41) 109.5 no . . .
C(25) C(33) H(42) 109.4 no . . .
H(40) C(33) H(41) 109.5 no . . .
H(40) C(33) H(42) 109.5 no . . .
H(41) C(33) H(42) 109.5 no . . .
C(26) C(34) H(43) 112.5 no . . .
C(26) C(34) H(44) 106.9 no . . .
C(35) C(34) H(43) 105.8 no . . .
C(35) C(34) H(44) 107.5 no . . .
H(43) C(34) H(44) 110.7 no . . .
C(34) C(35) H(45) 109.4 no . . .
C(34) C(35) H(46) 109.8 no . . .
C(34) C(35) H(47) 109.3 no . . .
H(45) C(35) H(46) 109.5 no . . .
H(45) C(35) H(47) 109.5 no . . .
H(46) C(35) H(47) 109.5 no . . .
C(27) C(36) H(48) 109.8 no . . .
C(27) C(36) H(49) 111.4 no . . .
C(27) C(36) H(50) 108.9 no . . .
H(48) C(36) H(49) 108.5 no . . .
H(48) C(36) H(50) 110.0 no . . .
H(49) C(36) H(50) 108.2 no . . .

loop_
_geom_bond_atom_site_label_1
_geom_bond_atom_site_label_2
_geom_bond_distance
_geom_bond_publ_flag
_geom_bond_site_symmetry_1
_geom_bond_site_symmetry_2
N(1) C(1) 1.371(3) yes . .
N(1) C(4) 1.379(2) yes . .
N(2) C(6) 1.376(3) yes . .
N(2) C(9) 1.373(2) yes . .
N(3) C(19) 1.371(3) yes . .
N(3) C(22) 1.384(3) yes . .
N(4) C(24) 1.382(3) yes . .
N(4) C(27) 1.371(2) yes . .
C(1) C(2) 1.381(3) yes . .
C(1) C(10) 1.495(3) yes . .
C(2) C(3) 1.428(3) yes . .
C(2) C(11) 1.503(3) yes . .
C(3) C(4) 1.390(3) yes . .
C(3) C(13) 1.498(3) yes . .
C(4) C(5) 1.477(3) yes . .
C(5) C(6) 1.471(3) yes . .
C(5) C(14) 1.338(3) yes . .
C(6) C(7) 1.380(3) yes . .
C(7) C(8) 1.424(3) yes . .
C(7) C(15) 1.499(3) yes . .
C(8) C(9) 1.372(3) yes . .
C(8) C(16) 1.508(3) yes . .
C(9) C(18) 1.495(3) yes . .
C(11) C(12) 1.526(4) yes . .
C(16) C(17) 1.517(4) yes . .
C(19) C(20) 1.377(3) yes . .
C(19) C(28) 1.494(4) yes . .
C(20) C(21) 1.427(3) yes . .
C(20) C(29) 1.513(4) yes . .
C(21) C(22) 1.382(3) yes . .
C(21) C(31) 1.499(3) yes . .
C(22) C(23) 1.458(3) yes . .
C(23) C(24) 1.473(3) yes . .
C(23) C(32) 1.346(3) yes . .
C(24) C(25) 1.382(2) yes . .
C(25) C(26) 1.431(3) yes . .
C(25) C(33) 1.496(3) yes . .
C(26) C(27) 1.379(3) yes . .
C(26) C(34) 1.497(3) yes . .
C(27) C(36) 1.502(4) yes . .
C(29) C(30) 1.528(4) yes . .
C(34) C(35) 1.516(4) yes . .
N(1) H(25) 0.833 no . .
N(2) H(26) 0.863 no . .
N(3) H(52) 0.901 no . .
N(4) H(51) 0.793 no . .
C(10) H(1) 0.974 no . .
C(10) H(2) 1.006 no . .
C(10) H(3) 0.949 no . .
C(11) H(4) 1.004 no . .
C(11) H(5) 1.058 no . .
C(12) H(6) 1.048 no . .
C(12) H(7) 1.007 no . .
C(12) H(8) 1.103 no . .
C(13) H(9) 0.950 no . .
C(13) H(10) 0.950 no . .
C(13) H(11) 0.950 no . .
C(14) H(12) 0.950(3) no . .
C(14) H(13) 0.950(3) no . .
C(15) H(14) 0.950 no . .
C(15) H(15) 0.950 no . .
C(15) H(16) 0.950 no . .
C(16) H(17) 0.974 no . .
C(16) H(18) 1.017 no . .
C(17) H(19) 1.011 no . .
C(17) H(20) 1.112 no . .
C(17) H(21) 1.015 no . .
C(18) H(22) 0.950 no . .
C(18) H(23) 0.950 no . .
C(18) H(24) 0.950 no . .
C(28) H(27) 0.950 no . .
C(28) H(28) 0.950 no . .
C(28) H(29) 0.950 no . .
C(29) H(30) 1.044 no . .
C(29) H(31) 0.984 no . .
C(30) H(32) 0.950 no . .
C(30) H(33) 0.950 no . .
C(30) H(34) 0.950 no . .
C(31) H(35) 1.056 no . .
C(31) H(36) 1.035 no . .
C(31) H(37) 0.949 no . .
C(32) H(38) 1.000 no . .
C(32) H(39) 0.911 no . .
C(33) H(40) 0.950 no . .
C(33) H(41) 0.950 no . .
C(33) H(42) 0.950 no . .
C(34) H(43) 0.915 no . .
C(34) H(44) 1.017 no . .
C(35) H(45) 0.950 no . .
C(35) H(46) 0.950 no . .
C(35) H(47) 0.950 no . .
C(36) H(48) 0.997 no . .
C(36) H(49) 1.023 no . .
C(36) H(50) 0.991 no . .

loop_
_geom_contact_atom_site_label_1
_geom_contact_atom_site_label_2
_geom_contact_distance
_geom_contact_publ_flag
_geom_contact_site_symmetry_1
_geom_contact_site_symmetry_2
N(1) N(3) 3.480(2) ? . 2_666
N(1) N(4) 3.338(2) ? . 2_666
N(1) C(24) 3.323(2) ? . 2_666
N(1) C(25) 3.402(2) ? . 2_666
N(1) C(26) 3.480(2) ? . 2_666
N(1) C(27) 3.438(3) ? . 2_666
N(2) N(3) 3.399(2) ? . 2_666
N(2) C(22) 3.401(2) ? . 2_666
N(2) C(23) 3.598(2) ? . 2_666
N(3) N(1) 3.480(2) ? . 2_666
N(3) N(2) 3.399(2) ? . 2_666
N(3) C(3) 3.555(3) ? . 2_666
N(3) C(4) 3.396(3) ? . 2_666
N(4) N(1) 3.338(2) ? . 2_666
N(4) C(14) 3.465(3) ? . 2_666
C(3) N(3) 3.555(3) ? . 2_666
C(3) C(36) 3.529(3) ? . 1_556
C(4) N(3) 3.396(3) ? . 2_666
C(4) C(36) 3.459(3) ? . 1_556
C(6) C(32) 3.531(3) ? . 1_566
C(7) C(32) 3.560(3) ? . 1_566
C(14) N(4) 3.465(3) ? . 2_666
C(17) C(24) 3.577(3) ? . 1_566
C(22) N(2) 3.401(2) ? . 2_666
C(23) N(2) 3.598(2) ? . 2_666
C(24) N(1) 3.323(2) ? . 2_666
C(24) C(17) 3.577(3) ? . 1_544
C(25) N(1) 3.402(2) ? . 2_666
C(26) N(1) 3.480(2) ? . 2_666
C(27) N(1) 3.438(3) ? . 2_666
C(32) C(6) 3.531(3) ? . 1_544
C(32) C(7) 3.560(3) ? . 1_544
C(32) C(32) 3.439(3) ? . 2_655
C(36) C(3) 3.529(3) ? . 1_554
C(36) C(4) 3.459(3) ? . 1_554
N(1) H(12) 3.220(3) ? . 2_667
N(1) H(48) 2.924 ? . 1_556
N(1) H(49) 3.353 ? . 1_556
N(1) H(51) 3.578 ? . 2_666
N(1) H(52) 2.609 ? . 2_666
N(2) H(17) 3.562 ? . 2_777
N(2) H(38) 3.509 ? . 2_666
N(2) H(39) 2.925 ? . 1_566
N(2) H(52) 3.424 ? . 2_666
N(3) H(26) 2.551 ? . 2_666
N(4) H(12) 3.337(3) ? . 2_666
N(4) H(19) 2.727 ? . 1_544
N(4) H(23) 3.273 ? . 1_544
N(4) H(25) 2.616 ? . 2_666
C(1) H(12) 3.534(3) ? . 2_667
C(1) H(48) 2.972 ? . 1_556
C(1) H(52) 2.787 ? . 2_666
C(2) H(28) 3.321 ? . 2_666
C(2) H(29) 3.371 ? . 2_666
C(2) H(48) 3.137 ? . 1_556
C(2) H(52) 2.951 ? . 2_666
C(3) H(28) 3.357 ? . 2_666
C(3) H(48) 3.235 ? . 1_556
C(3) H(49) 3.024 ? . 1_556
C(3) H(52) 2.873 ? . 2_666
C(4) H(48) 3.117 ? . 1_556
C(4) H(49) 2.856 ? . 1_556
C(4) H(52) 2.661 ? . 2_666
C(5) H(49) 3.064 ? . 1_556
C(5) H(51) 3.372 ? . 2_666
C(5) H(52) 3.543 ? . 2_666
C(6) H(38) 3.556 ? . 1_566
C(6) H(39) 2.923 ? . 1_566
C(7) H(24) 3.417 ? . 2_777
C(7) H(39) 2.981 ? . 1_566
C(8) H(24) 2.940 ? . 2_777
C(8) H(39) 3.024 ? . 1_566
C(9) H(17) 3.383 ? . 2_777
C(9) H(24) 3.297 ? . 2_777
C(9) H(39) 2.978 ? . 1_566
C(10) H(12) 3.404(3) ? . 2_667
C(10) H(13) 3.488(3) ? . 2_667
C(10) H(35) 3.311 ? . 2_656
C(10) H(42) 3.197 ? . .
C(10) H(42) 3.260 ? . 2_666
C(10) H(43) 3.215 ? . 2_666
C(11) H(28) 3.360 ? . 2_666
C(11) H(29) 3.345 ? . 2_666
C(11) H(46) 3.180 ? . 2_766
C(12) H(9) 3.474 ? . 2_767
C(12) H(34) 3.240 ? . 2_656
C(12) H(46) 3.291 ? . 2_766
C(12) H(50) 3.541 ? . 1_556
C(13) H(8) 3.360 ? . 2_767
C(13) H(17) 3.097 ? . 2_777
C(13) H(24) 3.498 ? . 2_777
C(13) H(28) 3.436 ? . 2_666
C(13) H(49) 3.453 ? . 1_556
C(13) H(50) 3.325 ? . 2_766
C(14) H(3) 2.937 ? . 2_667
C(14) H(38) 3.333 ? . 1_566
C(14) H(44) 3.317 ? . 1_556
C(14) H(48) 3.515 ? . 2_666
C(14) H(49) 3.137 ? . 1_556
C(14) H(51) 3.052 ? . 2_666
C(15) H(7) 3.444 ? . 2_767
C(15) H(27) 3.561 ? . 2_667
C(15) H(31) 3.246 ? . 2_667
C(15) H(33) 3.517 ? . 1_666
C(15) H(44) 3.355 ? . 1_556
C(16) H(10) 3.462 ? . 2_777
C(16) H(22) 3.498 ? . 2_777
C(16) H(24) 3.115 ? . 2_777
C(16) H(28) 3.568 ? . 1_666
C(16) H(33) 3.510 ? . 1_666
C(17) H(10) 3.546 ? . 2_777
C(17) H(28) 3.447 ? . 1_666
C(17) H(32) 3.465 ? . 2_667
C(17) H(47) 3.598 ? . 1_566
C(18) H(6) 3.283 ? . 1_565
C(18) H(11) 3.571 ? . 2_777
C(18) H(17) 3.397 ? . 2_777
C(18) H(18) 3.335 ? . 2_777
C(18) H(34) 3.452 ? . 2_666
C(18) H(50) 3.561 ? . 1_566
C(19) H(26) 3.234 ? . 2_666
C(19) H(37) 3.562 ? . 2_656
C(20) H(22) 3.421 ? . 2_666
C(20) H(36) 3.507 ? . 2_656
C(20) H(37) 3.172 ? . 2_656
C(21) H(22) 3.280 ? . 2_666
C(21) H(26) 3.268 ? . 2_666
C(21) H(30) 3.300 ? . 2_656
C(21) H(37) 3.264 ? . 2_656
C(22) H(26) 2.580 ? . 2_666
C(22) H(30) 3.443 ? . 2_656
C(23) H(26) 2.952 ? . 2_666
C(23) H(30) 3.538 ? . 2_656
C(24) H(19) 2.874 ? . 1_544
C(24) H(20) 3.358 ? . 1_544
C(24) H(25) 2.777 ? . 2_666
C(25) H(1) 3.290 ? . 2_666
C(25) H(19) 2.971 ? . 1_544
C(25) H(20) 3.509 ? . 1_544
C(25) H(25) 2.849 ? . 2_666
C(26) H(1) 3.355 ? . 2_666
C(26) H(3) 3.413 ? . 2_666
C(26) H(19) 2.920 ? . 1_544
C(26) H(25) 2.755 ? . 2_666
C(27) H(12) 3.572(3) ? . 2_666
C(27) H(19) 2.775 ? . 1_544
C(27) H(23) 3.593 ? . 1_544
C(27) H(25) 2.609 ? . 2_666
C(28) H(4) 3.209 ? . 2_666
C(28) H(21) 3.284 ? . 1_444
C(28) H(43) 3.509 ? . 2_666
C(29) H(15) 3.353 ? . 2_667
C(29) H(20) 3.117 ? . 2_667
C(29) H(36) 3.232 ? . 2_656
C(29) H(37) 3.581 ? . 2_656
C(29) H(40) 3.558 ? . 2_656
C(30) H(6) 3.329 ? . 2_656
C(30) H(7) 3.300 ? . 2_656
C(30) H(14) 3.364 ? . 1_444
C(30) H(18) 3.272 ? . 1_444
C(30) H(20) 3.317 ? . 2_667
C(30) H(22) 3.393 ? . 2_666
C(30) H(40) 3.102 ? . 2_656
C(31) H(2) 3.243 ? . 2_656
C(31) H(13) 3.445(3) ? . 1_544
C(31) H(30) 3.152 ? . 2_656
C(31) H(41) 3.472 ? . 2_656
C(32) H(13) 3.333(3) ? . 1_544
C(32) H(26) 3.312 ? . 2_666
C(32) H(38) 3.306 ? . 2_655
C(32) H(39) 3.217 ? . 2_655
C(33) H(1) 3.545 ? . .
C(33) H(1) 3.150 ? . 2_666
C(33) H(2) 3.057 ? . .
C(33) H(5) 3.194 ? . .
C(33) H(30) 3.209 ? . 2_656
C(33) H(32) 3.180 ? . 2_656
C(33) H(37) 3.316 ? . 2_656
C(34) H(1) 3.340 ? . 2_666
C(34) H(3) 3.238 ? . 2_666
C(34) H(16) 3.352 ? . 1_554
C(34) H(29) 3.536 ? . 2_666
C(35) H(4) 3.090 ? . 2_766
C(35) H(7) 3.404 ? . 2_766
C(35) H(19) 3.555 ? . 1_544
C(35) H(21) 3.457 ? . 1_544
C(35) H(45) 3.295 ? . 2_766
C(36) H(12) 3.485(3) ? . 1_554
C(36) H(19) 3.529 ? . 1_544
C(36) H(23) 3.283 ? . 1_544
C(36) H(25) 3.486 ? . 2_666
H(1) C(25) 3.290 ? . 2_666
H(1) C(26) 3.355 ? . 2_666
H(1) C(33) 3.545 ? . .
H(1) C(33) 3.150 ? . 2_666
H(1) C(34) 3.340 ? . 2_666
H(1) H(1) 3.316 ? . 2_666
H(1) H(42) 2.786 ? . .
H(1) H(42) 2.367 ? . 2_666
H(1) H(43) 2.722 ? . 2_666
H(1) H(52) 3.400 ? . 2_666
H(2) C(31) 3.243 ? . 2_656
H(2) C(33) 3.057 ? . .
H(2) H(35) 2.629 ? . 2_656
H(2) H(36) 3.590 ? . 2_656
H(2) H(37) 3.004 ? . 2_656
H(2) H(40) 2.959 ? . .
H(2) H(41) 3.045 ? . .
H(2) H(42) 2.662 ? . .
H(3) C(14) 2.937 ? . 2_667
H(3) C(26) 3.413 ? . 2_666
H(3) C(34) 3.238 ? . 2_666
H(3) H(12) 2.659 ? . 2_667
H(3) H(13) 2.594 ? . 2_667
H(3) H(35) 3.034 ? . 2_656
H(3) H(36) 3.525 ? . 2_656
H(3) H(43) 2.845 ? . 2_666
H(3) H(44) 3.121 ? . 2_666
H(4) C(28) 3.209 ? . 2_666
H(4) C(35) 3.090 ? . 2_766
H(4) H(28) 2.663 ? . 2_666
H(4) H(29) 2.893 ? . 2_666
H(4) H(45) 3.435 ? . .
H(4) H(45) 3.063 ? . 2_766
H(4) H(46) 2.370 ? . 2_766
H(4) H(47) 3.372 ? . .
H(4) H(47) 3.462 ? . 2_766
H(5) C(33) 3.194 ? . .
H(5) H(29) 3.188 ? . 2_666
H(5) H(32) 3.351 ? . 2_656
H(5) H(34) 3.559 ? . 2_656
H(5) H(40) 2.587 ? . .
H(5) H(42) 2.948 ? . .
H(5) H(43) 3.466 ? . .
H(5) H(47) 3.070 ? . .
H(6) C(18) 3.283 ? . 1_545
H(6) C(30) 3.329 ? . 2_656
H(6) H(22) 3.113 ? . 1_545
H(6) H(23) 2.922 ? . 1_545
H(6) H(24) 3.277 ? . 1_545
H(6) H(32) 3.371 ? . 2_656
H(6) H(34) 2.588 ? . 2_656
H(6) H(35) 3.335 ? . 2_656
H(6) H(48) 3.172 ? . 1_556
H(6) H(50) 3.168 ? . 1_556
H(7) C(15) 3.444 ? . 2_767
H(7) C(30) 3.300 ? . 2_656
H(7) C(35) 3.404 ? . 2_766
H(7) H(14) 3.040 ? . 2_767
H(7) H(16) 2.990 ? . 2_767
H(7) H(32) 3.085 ? . 2_656
H(7) H(33) 3.313 ? . 2_656
H(7) H(34) 2.960 ? . 2_656
H(7) H(44) 3.586 ? . 2_766
H(7) H(45) 3.014 ? . 2_766
H(7) H(46) 2.978 ? . 2_766
H(8) C(13) 3.360 ? . 2_767
H(8) H(9) 2.500 ? . 2_767
H(8) H(11) 3.465 ? . 2_767
H(8) H(46) 3.208 ? . 2_766
H(8) H(49) 3.452 ? . 2_766
H(8) H(50) 3.091 ? . 1_556
H(8) H(50) 3.574 ? . 2_766
H(9) C(12) 3.474 ? . 2_767
H(9) H(8) 2.500 ? . 2_767
H(9) H(9) 3.275 ? . 2_767
H(9) H(49) 3.015 ? . 1_556
H(9) H(50) 3.434 ? . 1_556
H(9) H(50) 2.888 ? . 2_766
H(10) C(16) 3.462 ? . 2_777
H(10) C(17) 3.546 ? . 2_777
H(10) H(17) 2.651 ? . 2_777
H(10) H(19) 3.320 ? . 2_777
H(10) H(21) 3.239 ? . 2_777
H(10) H(28) 2.822 ? . 2_666
H(10) H(46) 3.124 ? . 2_766
H(10) H(50) 2.991 ? . 2_766
H(11) C(18) 3.571 ? . 2_777
H(11) H(8) 3.465 ? . 2_767
H(11) H(17) 2.677 ? . 2_777
H(11) H(23) 3.557 ? . 2_777
H(11) H(24) 2.785 ? . 2_777
H(12) N(1) 3.220(3) ? . 2_667
H(12) N(4) 3.337(3) ? . 2_666
H(12) C(1) 3.534(3) ? . 2_667
H(12) C(10) 3.404(3) ? . 2_667
H(12) C(27) 3.572(3) ? . 2_666
H(12) C(36) 3.485(3) ? . 1_556
H(12) H(3) 2.659 ? . 2_667
H(12) H(12) 3.382(3) ? . 2_667
H(12) H(25) 2.952 ? . 2_667
H(12) H(44) 3.355 ? . 1_556
H(12) H(48) 3.362 ? . 1_556
H(12) H(48) 2.867 ? . 2_666
H(12) H(49) 2.972 ? . 1_556
H(12) H(51) 3.083 ? . 2_666
H(13) C(10) 3.488(3) ? . 2_667
H(13) C(31) 3.445(3) ? . 1_566
H(13) C(32) 3.333(3) ? . 1_566
H(13) H(3) 2.594 ? . 2_667
H(13) H(35) 3.048 ? . 1_566
H(13) H(36) 2.840 ? . 1_566
H(13) H(38) 2.737 ? . 1_566
H(13) H(39) 3.409 ? . 1_566
H(13) H(44) 3.368 ? . 1_556
H(13) H(51) 3.277 ? . 2_666
H(14) C(30) 3.364 ? . 1_666
H(14) H(7) 3.040 ? . 2_767
H(14) H(27) 3.464 ? . 2_667
H(14) H(31) 3.164 ? . 2_667
H(14) H(32) 3.594 ? . 1_666
H(14) H(33) 2.568 ? . 1_666
H(14) H(34) 3.526 ? . 1_666
H(15) C(29) 3.353 ? . 2_667
H(15) H(27) 3.080 ? . 2_667
H(15) H(30) 3.416 ? . 2_667
H(15) H(31) 2.503 ? . 2_667
H(15) H(36) 2.888 ? . 1_566
H(15) H(39) 3.585 ? . 1_566
H(15) H(44) 3.547 ? . 1_556
H(16) C(34) 3.352 ? . 1_556
H(16) H(7) 2.990 ? . 2_767
H(16) H(27) 3.584 ? . 2_667
H(16) H(43) 3.544 ? . 1_556
H(16) H(44) 2.458 ? . 1_556
H(16) H(45) 3.515 ? . 1_556
H(16) H(49) 3.401 ? . 1_556
H(17) N(2) 3.562 ? . 2_777
H(17) C(9) 3.383 ? . 2_777
H(17) C(13) 3.097 ? . 2_777
H(17) C(18) 3.397 ? . 2_777
H(17) H(10) 2.651 ? . 2_777
H(17) H(11) 2.677 ? . 2_777
H(17) H(22) 3.297 ? . 2_777
H(17) H(24) 3.029 ? . 2_777
H(17) H(28) 3.245 ? . 1_666
H(18) C(18) 3.335 ? . 2_777
H(18) C(30) 3.272 ? . 1_666
H(18) H(22) 2.967 ? . 2_777
H(18) H(24) 2.909 ? . 2_777
H(18) H(28) 3.322 ? . 1_666
H(18) H(33) 2.507 ? . 1_666
H(18) H(34) 3.318 ? . 1_666
H(19) N(4) 2.727 ? . 1_566
H(19) C(24) 2.874 ? . 1_566
H(19) C(25) 2.971 ? . 1_566
H(19) C(26) 2.920 ? . 1_566
H(19) C(27) 2.775 ? . 1_566
H(19) C(35) 3.555 ? . 1_566
H(19) C(36) 3.529 ? . 1_566
H(19) H(10) 3.320 ? . 2_777
H(19) H(39) 3.400 ? . 1_566
H(19) H(46) 3.174 ? . 1_566
H(19) H(47) 3.303 ? . 1_566
H(19) H(50) 3.158 ? . 1_566
H(19) H(51) 3.138 ? . 1_566
H(20) C(24) 3.358 ? . 1_566
H(20) C(25) 3.509 ? . 1_566
H(20) C(29) 3.117 ? . 2_667
H(20) C(30) 3.317 ? . 2_667
H(20) H(30) 2.895 ? . 2_667
H(20) H(31) 2.752 ? . 2_667
H(20) H(32) 2.840 ? . 2_667
H(20) H(33) 3.509 ? . 2_667
H(20) H(39) 3.404 ? . 1_566
H(20) H(40) 3.502 ? . 1_566
H(21) C(28) 3.284 ? . 1_666
H(21) C(35) 3.457 ? . 1_566
H(21) H(10) 3.239 ? . 2_777
H(21) H(27) 3.106 ? . 1_666
H(21) H(28) 2.614 ? . 1_666
H(21) H(32) 3.206 ? . 2_667
H(21) H(46) 3.077 ? . 1_566
H(21) H(47) 2.979 ? . 1_566
H(22) C(16) 3.498 ? . 2_777
H(22) C(20) 3.421 ? . 2_666
H(22) C(21) 3.280 ? . 2_666
H(22) C(30) 3.393 ? . 2_666
H(22) H(6) 3.113 ? . 1_565
H(22) H(17) 3.297 ? . 2_777
H(22) H(18) 2.967 ? . 2_777
H(22) H(33) 3.394 ? . 2_666
H(22) H(34) 2.655 ? . 2_666
H(22) H(35) 3.178 ? . 2_666
H(23) N(4) 3.273 ? . 1_566
H(23) C(27) 3.593 ? . 1_566
H(23) C(36) 3.283 ? . 1_566
H(23) H(6) 2.922 ? . 1_565
H(23) H(11) 3.557 ? . 2_777
H(23) H(39) 3.534 ? . 1_566
H(23) H(48) 3.242 ? . 1_566
H(23) H(50) 2.692 ? . 1_566
H(23) H(51) 2.962 ? . 1_566
H(24) C(7) 3.417 ? . 2_777
H(24) C(8) 2.940 ? . 2_777
H(24) C(9) 3.297 ? . 2_777
H(24) C(13) 3.498 ? . 2_777
H(24) C(16) 3.115 ? . 2_777
H(24) H(6) 3.277 ? . 1_565
H(24) H(11) 2.785 ? . 2_777
H(24) H(17) 3.029 ? . 2_777
H(24) H(18) 2.909 ? . 2_777
H(24) H(24) 3.507 ? . 2_777
H(25) N(4) 2.616 ? . 2_666
H(25) C(24) 2.777 ? . 2_666
H(25) C(25) 2.849 ? . 2_666
H(25) C(26) 2.755 ? . 2_666
H(25) C(27) 2.609 ? . 2_666
H(25) C(36) 3.486 ? . 2_666
H(25) H(12) 2.952 ? . 2_667
H(25) H(48) 3.370 ? . 1_556
H(25) H(48) 3.417 ? . 2_666
H(25) H(51) 2.933 ? . 2_666
H(25) H(52) 2.837 ? . 2_666
H(26) N(3) 2.551 ? . 2_666
H(26) C(19) 3.234 ? . 2_666
H(26) C(21) 3.268 ? . 2_666
H(26) C(22) 2.580 ? . 2_666
H(26) C(23) 2.952 ? . 2_666
H(26) C(32) 3.312 ? . 2_666
H(26) H(38) 3.164 ? . 2_666
H(26) H(39) 3.333 ? . 1_566
H(26) H(52) 2.656 ? . 2_666
H(27) C(15) 3.561 ? . 2_667
H(27) H(14) 3.464 ? . 2_667
H(27) H(15) 3.080 ? . 2_667
H(27) H(16) 3.584 ? . 2_667
H(27) H(21) 3.106 ? . 1_444
H(27) H(43) 3.448 ? . 2_666
H(27) H(45) 3.355 ? . 2_666
H(28) C(2) 3.321 ? . 2_666
H(28) C(3) 3.357 ? . 2_666
H(28) C(11) 3.360 ? . 2_666
H(28) C(13) 3.436 ? . 2_666
H(28) C(16) 3.568 ? . 1_444
H(28) C(17) 3.447 ? . 1_444
H(28) H(4) 2.663 ? . 2_666
H(28) H(10) 2.822 ? . 2_666
H(28) H(17) 3.245 ? . 1_444
H(28) H(18) 3.322 ? . 1_444
H(28) H(21) 2.614 ? . 1_444
H(29) C(2) 3.371 ? . 2_666
H(29) C(11) 3.345 ? . 2_666
H(29) C(34) 3.536 ? . 2_666
H(29) H(4) 2.893 ? . 2_666
H(29) H(5) 3.188 ? . 2_666
H(29) H(43) 2.745 ? . 2_666
H(29) H(45) 3.288 ? . 2_666
H(30) C(21) 3.300 ? . 2_656
H(30) C(22) 3.443 ? . 2_656
H(30) C(23) 3.538 ? . 2_656
H(30) C(31) 3.152 ? . 2_656
H(30) C(33) 3.209 ? . 2_656
H(30) H(15) 3.416 ? . 2_667
H(30) H(20) 2.895 ? . 2_667
H(30) H(36) 2.665 ? . 2_656
H(30) H(37) 3.137 ? . 2_656
H(30) H(40) 2.931 ? . 2_656
H(30) H(41) 2.712 ? . 2_656
H(31) C(15) 3.246 ? . 2_667
H(31) H(14) 3.164 ? . 2_667
H(31) H(15) 2.503 ? . 2_667
H(31) H(20) 2.752 ? . 2_667
H(31) H(36) 3.132 ? . 2_656
H(32) C(17) 3.465 ? . 2_667
H(32) C(33) 3.180 ? . 2_656
H(32) H(5) 3.351 ? . 2_656
H(32) H(6) 3.371 ? . 2_656
H(32) H(7) 3.085 ? . 2_656
H(32) H(14) 3.594 ? . 1_444
H(32) H(20) 2.840 ? . 2_667
H(32) H(21) 3.206 ? . 2_667
H(32) H(40) 2.348 ? . 2_656
H(32) H(41) 3.285 ? . 2_656
H(32) H(47) 3.455 ? . 2_656
H(33) C(15) 3.517 ? . 1_444
H(33) C(16) 3.510 ? . 1_444
H(33) H(7) 3.313 ? . 2_656
H(33) H(14) 2.568 ? . 1_444
H(33) H(18) 2.507 ? . 1_444
H(33) H(20) 3.509 ? . 2_667
H(33) H(22) 3.394 ? . 2_666
H(34) C(12) 3.240 ? . 2_656
H(34) C(18) 3.452 ? . 2_666
H(34) H(5) 3.559 ? . 2_656
H(34) H(6) 2.588 ? . 2_656
H(34) H(7) 2.960 ? . 2_656
H(34) H(14) 3.526 ? . 1_444
H(34) H(18) 3.318 ? . 1_444
H(34) H(22) 2.655 ? . 2_666
H(34) H(40) 3.244 ? . 2_656
H(35) C(10) 3.311 ? . 2_656
H(35) H(2) 2.629 ? . 2_656
H(35) H(3) 3.034 ? . 2_656
H(35) H(6) 3.335 ? . 2_656
H(35) H(13) 3.048 ? . 1_544
H(35) H(22) 3.178 ? . 2_666
H(36) C(20) 3.507 ? . 2_656
H(36) C(29) 3.232 ? . 2_656
H(36) H(2) 3.590 ? . 2_656
H(36) H(3) 3.525 ? . 2_656
H(36) H(13) 2.840 ? . 1_544
H(36) H(15) 2.888 ? . 1_544
H(36) H(30) 2.665 ? . 2_656
H(36) H(31) 3.132 ? . 2_656
H(37) C(19) 3.562 ? . 2_656
H(37) C(20) 3.172 ? . 2_656
H(37) C(21) 3.264 ? . 2_656
H(37) C(29) 3.581 ? . 2_656
H(37) C(33) 3.316 ? . 2_656
H(37) H(2) 3.004 ? . 2_656
H(37) H(30) 3.137 ? . 2_656
H(37) H(37) 3.407 ? . 2_656
H(37) H(40) 3.320 ? . 2_656
H(37) H(41) 2.561 ? . 2_656
H(38) N(2) 3.509 ? . 2_666
H(38) C(6) 3.556 ? . 1_544
H(38) C(14) 3.333 ? . 1_544
H(38) C(32) 3.306 ? . 2_655
H(38) H(13) 2.737 ? . 1_544
H(38) H(26) 3.164 ? . 2_666
H(38) H(38) 3.469 ? . 2_655
H(38) H(39) 2.928 ? . 2_655
H(38) H(51) 3.033 ? . 2_655
H(39) N(2) 2.925 ? . 1_544
H(39) C(6) 2.923 ? . 1_544
H(39) C(7) 2.981 ? . 1_544
H(39) C(8) 3.024 ? . 1_544
H(39) C(9) 2.978 ? . 1_544
H(39) C(32) 3.217 ? . 2_655
H(39) H(13) 3.409 ? . 1_544
H(39) H(15) 3.585 ? . 1_544
H(39) H(19) 3.400 ? . 1_544
H(39) H(20) 3.404 ? . 1_544
H(39) H(23) 3.534 ? . 1_544
H(39) H(26) 3.333 ? . 1_544
H(39) H(38) 2.928 ? . 2_655
H(39) H(39) 3.245 ? . 2_655
H(40) C(29) 3.558 ? . 2_656
H(40) C(30) 3.102 ? . 2_656
H(40) H(2) 2.959 ? . .
H(40) H(5) 2.587 ? . .
H(40) H(20) 3.502 ? . 1_544
H(40) H(30) 2.931 ? . 2_656
H(40) H(32) 2.348 ? . 2_656
H(40) H(34) 3.244 ? . 2_656
H(40) H(37) 3.320 ? . 2_656
H(41) C(31) 3.472 ? . 2_656
H(41) H(2) 3.045 ? . .
H(41) H(30) 2.712 ? . 2_656
H(41) H(32) 3.285 ? . 2_656
H(41) H(37) 2.561 ? . 2_656
H(42) C(10) 3.197 ? . .
H(42) C(10) 3.260 ? . 2_666
H(42) H(1) 2.786 ? . .
H(42) H(1) 2.367 ? . 2_666
H(42) H(2) 2.662 ? . .
H(42) H(5) 2.948 ? . .
H(43) C(10) 3.215 ? . 2_666
H(43) C(28) 3.509 ? . 2_666
H(43) H(1) 2.722 ? . 2_666
H(43) H(3) 2.845 ? . 2_666
H(43) H(5) 3.466 ? . .
H(43) H(16) 3.544 ? . 1_554
H(43) H(27) 3.448 ? . 2_666
H(43) H(29) 2.745 ? . 2_666
H(44) C(14) 3.317 ? . 1_554
H(44) C(15) 3.355 ? . 1_554
H(44) H(3) 3.121 ? . 2_666
H(44) H(7) 3.586 ? . 2_766
H(44) H(12) 3.355 ? . 1_554
H(44) H(13) 3.368 ? . 1_554
H(44) H(15) 3.547 ? . 1_554
H(44) H(16) 2.458 ? . 1_554
H(45) C(35) 3.295 ? . 2_766
H(45) H(4) 3.435 ? . .
H(45) H(4) 3.063 ? . 2_766
H(45) H(7) 3.014 ? . 2_766
H(45) H(16) 3.515 ? . 1_554
H(45) H(27) 3.355 ? . 2_666
H(45) H(29) 3.288 ? . 2_666
H(45) H(45) 2.960 ? . 2_766
H(45) H(46) 3.503 ? . 2_766
H(45) H(47) 2.921 ? . 2_766
H(46) C(11) 3.180 ? . 2_766
H(46) C(12) 3.291 ? . 2_766
H(46) H(4) 2.370 ? . 2_766
H(46) H(7) 2.978 ? . 2_766
H(46) H(8) 3.208 ? . 2_766
H(46) H(10) 3.124 ? . 2_766
H(46) H(19) 3.174 ? . 1_544
H(46) H(21) 3.077 ? . 1_544
H(46) H(45) 3.503 ? . 2_766
H(47) C(17) 3.598 ? . 1_544
H(47) H(4) 3.372 ? . .
H(47) H(4) 3.462 ? . 2_766
H(47) H(5) 3.070 ? . .
H(47) H(19) 3.303 ? . 1_544
H(47) H(21) 2.979 ? . 1_544
H(47) H(32) 3.455 ? . 2_656
H(47) H(45) 2.921 ? . 2_766
H(48) N(1) 2.924 ? . 1_554
H(48) C(1) 2.972 ? . 1_554
H(48) C(2) 3.137 ? . 1_554
H(48) C(3) 3.235 ? . 1_554
H(48) C(4) 3.117 ? . 1_554
H(48) C(14) 3.515 ? . 2_666
H(48) H(6) 3.172 ? . 1_554
H(48) H(12) 3.362 ? . 1_554
H(48) H(12) 2.867 ? . 2_666
H(48) H(23) 3.242 ? . 1_544
H(48) H(25) 3.370 ? . 1_554
H(48) H(25) 3.417 ? . 2_666
H(49) N(1) 3.353 ? . 1_554
H(49) C(3) 3.024 ? . 1_554
H(49) C(4) 2.856 ? . 1_554
H(49) C(5) 3.064 ? . 1_554
H(49) C(13) 3.453 ? . 1_554
H(49) C(14) 3.137 ? . 1_554
H(49) H(8) 3.452 ? . 2_766
H(49) H(9) 3.015 ? . 1_554
H(49) H(12) 2.972 ? . 1_554
H(49) H(16) 3.401 ? . 1_554
H(50) C(12) 3.541 ? . 1_554
H(50) C(13) 3.325 ? . 2_766
H(50) C(18) 3.561 ? . 1_544
H(50) H(6) 3.168 ? . 1_554
H(50) H(8) 3.091 ? . 1_554
H(50) H(8) 3.574 ? . 2_766
H(50) H(9) 3.434 ? . 1_554
H(50) H(9) 2.888 ? . 2_766
H(50) H(10) 2.991 ? . 2_766
H(50) H(19) 3.158 ? . 1_544
H(50) H(23) 2.692 ? . 1_544
H(51) N(1) 3.578 ? . 2_666
H(51) C(5) 3.372 ? . 2_666
H(51) C(14) 3.052 ? . 2_666
H(51) H(12) 3.083 ? . 2_666
H(51) H(13) 3.277 ? . 2_666
H(51) H(19) 3.138 ? . 1_544
H(51) H(23) 2.962 ? . 1_544
H(51) H(25) 2.933 ? . 2_666
H(51) H(38) 3.033 ? . 2_655
H(52) N(1) 2.609 ? . 2_666
H(52) N(2) 3.424 ? . 2_666
H(52) C(1) 2.787 ? . 2_666
H(52) C(2) 2.951 ? . 2_666
H(52) C(3) 2.873 ? . 2_666
H(52) C(4) 2.661 ? . 2_666
H(52) C(5) 3.543 ? . 2_666
H(52) H(1) 3.400 ? . 2_666
H(52) H(25) 2.837 ? . 2_666
H(52) H(26) 2.656 ? . 2_666

loop_
_geom_torsion_atom_site_label_1
_geom_torsion_atom_site_label_2
_geom_torsion_atom_site_label_3
_geom_torsion_atom_site_label_4
_geom_torsion
_geom_torsion_publ_flag
_geom_torsion_site_symmetry_1
_geom_torsion_site_symmetry_2
_geom_torsion_site_symmetry_3
_geom_torsion_site_symmetry_4
C(1) N(1) C(4) C(3) -1.3(2) ? . . . .
C(1) N(1) C(4) C(5) -174.4(2) ? . . . .
C(4) N(1) C(1) C(2) 1.6(2) ? . . . .
C(4) N(1) C(1) C(10) -177.7(2) ? . . . .
C(6) N(2) C(9) C(8) 1.5(2) ? . . . .
C(6) N(2) C(9) C(18) -176.8(2) ? . . . .
C(9) N(2) C(6) C(5) 179.5(2) ? . . . .
C(9) N(2) C(6) C(7) -1.2(2) ? . . . .
C(19) N(3) C(22) C(21) -0.02(18) ? . . . .
C(19) N(3) C(22) C(23) -178.05(19) ? . . . .
C(22) N(3) C(19) C(20) 0.2(2) ? . . . .
C(22) N(3) C(19) C(28) -179.9(2) ? . . . .
C(24) N(4) C(27) C(26) 0.5(2) ? . . . .
C(24) N(4) C(27) C(36) 176.9(2) ? . . . .
C(27) N(4) C(24) C(23) -178.7(2) ? . . . .
C(27) N(4) C(24) C(25) -0.5(2) ? . . . .
N(1) C(1) C(2) C(3) -1.3(2) ? . . . .
N(1) C(1) C(2) C(11) 175.5(2) ? . . . .
C(10) C(1) C(2) C(3) 178.0(2) ? . . . .
C(10) C(1) C(2) C(11) -5.2(4) ? . . . .
C(1) C(2) C(3) C(4) 0.6(2) ? . . . .
C(1) C(2) C(3) C(13) 176.4(2) ? . . . .
C(1) C(2) C(11) C(12) -100.6(2) ? . . . .
C(3) C(2) C(11) C(12) 75.7(3) ? . . . .
C(11) C(2) C(3) C(4) -176.2(2) ? . . . .
C(11) C(2) C(3) C(13) -0.4(4) ? . . . .
C(2) C(3) C(4) N(1) 0.4(2) ? . . . .
C(2) C(3) C(4) C(5) 172.7(2) ? . . . .
C(13) C(3) C(4) N(1) -175.3(2) ? . . . .
C(13) C(3) C(4) C(5) -3.0(4) ? . . . .
N(1) C(4) C(5) C(6) -148.6(2) ? . . . .
N(1) C(4) C(5) C(14) 32.8(3) ? . . . .
C(3) C(4) C(5) C(6) 40.1(3) ? . . . .
C(3) C(4) C(5) C(14) -138.6(2) ? . . . .
C(4) C(5) C(6) N(2) 47.8(3) ? . . . .
C(4) C(5) C(6) C(7) -131.3(2) ? . . . .
C(14) C(5) C(6) N(2) -133.6(2) ? . . . .
C(14) C(5) C(6) C(7) 47.3(3) ? . . . .
N(2) C(6) C(7) C(8) 0.5(2) ? . . . .
N(2) C(6) C(7) C(15) -177.6(2) ? . . . .
C(5) C(6) C(7) C(8) 179.6(2) ? . . . .
C(5) C(6) C(7) C(15) 1.6(4) ? . . . .
C(6) C(7) C(8) C(9) 0.5(2) ? . . . .
C(6) C(7) C(8) C(16) -179.6(2) ? . . . .
C(15) C(7) C(8) C(9) 178.5(2) ? . . . .
C(15) C(7) C(8) C(16) -1.5(4) ? . . . .
C(7) C(8) C(9) N(2) -1.2(2) ? . . . .
C(7) C(8) C(9) C(18) 176.9(2) ? . . . .
C(7) C(8) C(16) C(17) -78.9(3) ? . . . .
C(9) C(8) C(16) C(17) 101.1(3) ? . . . .
C(16) C(8) C(9) N(2) 178.8(2) ? . . . .
C(16) C(8) C(9) C(18) -3.1(4) ? . . . .
N(3) C(19) C(20) C(21) -0.3(2) ? . . . .
N(3) C(19) C(20) C(29) 178.8(2) ? . . . .
C(28) C(19) C(20) C(21) 179.8(2) ? . . . .
C(28) C(19) C(20) C(29) -1.1(4) ? . . . .
C(19) C(20) C(21) C(22) 0.3(2) ? . . . .
C(19) C(20) C(21) C(31) 177.6(2) ? . . . .
C(19) C(20) C(29) C(30) 109.5(3) ? . . . .
C(21) C(20) C(29) C(30) -71.7(3) ? . . . .
C(29) C(20) C(21) C(22) -178.8(2) ? . . . .
C(29) C(20) C(21) C(31) -1.4(3) ? . . . .
C(20) C(21) C(22) N(3) -0.1(2) ? . . . .
C(20) C(21) C(22) C(23) 177.6(2) ? . . . .
C(31) C(21) C(22) N(3) -177.5(2) ? . . . .
C(31) C(21) C(22) C(23) 0.3(3) ? . . . .
N(3) C(22) C(23) C(24) 34.9(2) ? . . . .
N(3) C(22) C(23) C(32) -144.4(2) ? . . . .
C(21) C(22) C(23) C(24) -142.6(2) ? . . . .
C(21) C(22) C(23) C(32) 38.1(3) ? . . . .
C(22) C(23) C(24) N(4) -146.8(2) ? . . . .
C(22) C(23) C(24) C(25) 35.6(3) ? . . . .
C(32) C(23) C(24) N(4) 32.6(3) ? . . . .
C(32) C(23) C(24) C(25) -145.1(2) ? . . . .
N(4) C(24) C(25) C(26) 0.3(2) ? . . . .
N(4) C(24) C(25) C(33) -176.7(2) ? . . . .
C(23) C(24) C(25) C(26) 178.2(2) ? . . . .
C(23) C(24) C(25) C(33) 1.2(4) ? . . . .
C(24) C(25) C(26) C(27) -0.0(2) ? . . . .
C(24) C(25) C(26) C(34) -176.3(2) ? . . . .
C(33) C(25) C(26) C(27) 177.1(2) ? . . . .
C(33) C(25) C(26) C(34) 0.8(3) ? . . . .
C(25) C(26) C(27) N(4) -0.3(2) ? . . . .
C(25) C(26) C(27) C(36) -176.2(2) ? . . . .
C(25) C(26) C(34) C(35) 83.5(3) ? . . . .
C(27) C(26) C(34) C(35) -92.0(3) ? . . . .
C(34) C(26) C(27) N(4) 176.0(2) ? . . . .
C(34) C(26) C(27) C(36) 0.1(3) ? . . . .
